data_7055050
loop_
_publ_author_name
'Huang, Wenliang'
'Brosmer, Jonathan L.'
'Diaconescu, Paula L.'

_publ_section_title
;
 In situ synthesis of lanthanide complexes supported by a ferrocene
 diamide ligand: extension to redox-active lanthanide ions
;
_journal_issue 10
_journal_name_full 'New J. Chem.'
_journal_page_first 7696
_journal_paper_doi 10.1039/C5NJ01402F
_journal_volume 39
_journal_year 2015
_chemical_formula_sum 'C30 H54 Cl Fe N2 O2 Si2 Yb'
_chemical_formula_weight 795.27
_chemical_name_systematic
; 
 ? 
;
_space_group_IT_number 2
_symmetry_cell_setting triclinic
_symmetry_space_group_name_Hall '-P 1'
_symmetry_space_group_name_H-M 'P -1'
_atom_sites_solution_hydrogens geom
_atom_sites_solution_primary direct
_atom_sites_solution_secondary difmap
_audit_creation_method SHELXL-97
_audit_update_record
;
2015-06-03 deposited with the CCDC.
2015-08-06 downloaded from the CCDC.
;
_cell_angle_alpha 100.677(4)
_cell_angle_beta 94.486(4)
_cell_angle_gamma 114.277(4)
_cell_formula_units_Z 2
_cell_length_a 10.605(4)
_cell_length_b 11.350(4)
_cell_length_c 16.204(6)
_cell_measurement_temperature 100(2)
_cell_volume 1721.0(11)
_computing_structure_refinement 'SHELXL-97 (Sheldrick, 1997)'
_computing_structure_solution 'SHELXS-97 (Sheldrick, 1990)'
_diffrn_ambient_temperature 100(2)
_diffrn_measured_fraction_theta_full 0.986
_diffrn_measured_fraction_theta_max 0.983
_diffrn_measurement_device_type 'Bruker APEX-II'
_diffrn_radiation_monochromator graphite
_diffrn_radiation_source 'fine-focus sealed tube'
_diffrn_radiation_type MoK\a
_diffrn_radiation_wavelength 0.71073
_diffrn_reflns_av_R_equivalents 0.0309
_diffrn_reflns_av_sigmaI/netI 0.0377
_diffrn_reflns_limit_h_max 13
_diffrn_reflns_limit_h_min -13
_diffrn_reflns_limit_k_max 14
_diffrn_reflns_limit_k_min -14
_diffrn_reflns_limit_l_max 20
_diffrn_reflns_limit_l_min -20
_diffrn_reflns_number 18542
_diffrn_reflns_theta_full 25.00
_diffrn_reflns_theta_max 26.37
_diffrn_reflns_theta_min 3.50
_exptl_absorpt_coefficient_mu 3.297
_exptl_absorpt_correction_T_max 0.7784
_exptl_absorpt_correction_T_min 0.6041
_exptl_absorpt_correction_type multi-scan
_exptl_absorpt_process_details 'Bruker AXS area detector scaling and absorption correction'
_exptl_crystal_colour yellow
_exptl_crystal_density_diffrn 1.535
_exptl_crystal_density_method 'not measured'
_exptl_crystal_description block
_exptl_crystal_F_000 810
_exptl_crystal_size_max 0.17
_exptl_crystal_size_mid 0.14
_exptl_crystal_size_min 0.08
_refine_diff_density_max 3.027
_refine_diff_density_min -1.006
_refine_diff_density_rms 0.163
_refine_ls_extinction_method none
_refine_ls_goodness_of_fit_ref 1.116
_refine_ls_hydrogen_treatment constr
_refine_ls_matrix_type full
_refine_ls_number_parameters 352
_refine_ls_number_reflns 6916
_refine_ls_number_restraints 238
_refine_ls_restrained_S_all 1.098
_refine_ls_R_factor_all 0.0388
_refine_ls_R_factor_gt 0.0347
_refine_ls_shift/su_max 0.001
_refine_ls_shift/su_mean 0.000
_refine_ls_structure_factor_coef Fsqd
_refine_ls_weighting_details 'calc w=1/[\s^2^(Fo^2^)+(0.0227P)^2^+15.0287P] where P=(Fo^2^+2Fc^2^)/3'
_refine_ls_weighting_scheme calc
_refine_ls_wR_factor_gt 0.0926
_refine_ls_wR_factor_ref 0.0945
_reflns_number_gt 6277
_reflns_number_total 6916
_reflns_threshold_expression >2sigma(I)
_cod_data_source_file c5nj01402f2.cif
_cod_data_source_block (NNTBS)YbCl(THF)2
_cod_depositor_comments 'Adding full bibliography for 7055043--7055050.cif.'
_cod_original_cell_volume 1721.0(10)
_cod_original_sg_symbol_H-M P-1
_cod_database_code 7055050

loop_
_symmetry_equiv_pos_as_xyz
'x, y, z'
'-x, -y, -z'

loop_
_atom_site_label
_atom_site_type_symbol
_atom_site_fract_x
_atom_site_fract_y
_atom_site_fract_z
_atom_site_U_iso_or_equiv
_atom_site_adp_type
_atom_site_occupancy
_atom_site_symmetry_multiplicity
_atom_site_calc_flag
_atom_site_refinement_flags
Yb1 Yb 0.75598(2) 0.49465(2) 0.232644(14) 0.01152(7) Uani 1 1 d U
Fe1 Fe 1.05717(7) 0.46856(7) 0.26028(5) 0.01223(16) Uani 1 1 d U
Cl1 Cl 0.52083(14) 0.49340(16) 0.18907(10) 0.0275(3) Uani 1 1 d U
Si1 Si 0.96279(16) 0.81752(15) 0.19375(10) 0.0150(3) Uani 1 1 d U
Si2 Si 0.62319(16) 0.24814(15) 0.35385(9) 0.0159(3) Uani 1 1 d U
N1 N 0.9301(4) 0.6598(4) 0.2033(3) 0.0134(8) Uani 1 1 d U
N2 N 0.7413(5) 0.3360(4) 0.2956(3) 0.0149(9) Uani 1 1 d U
O1 O 0.7032(4) 0.3546(4) 0.0978(2) 0.0190(8) Uani 1 1 d U
O2 O 0.7595(4) 0.6311(4) 0.3617(2) 0.0192(8) Uani 1 1 d U
C1 C 0.5991(8) 0.2166(7) 0.0774(4) 0.0371(17) Uani 1 1 d U
H1A H 0.5541 0.1949 0.1273 0.045 Uiso 1 1 calc R
H1B H 0.6433 0.1562 0.0604 0.045 Uiso 1 1 calc R
C2 C 0.4947(8) 0.2030(8) 0.0062(5) 0.048(2) Uani 1 1 d U
H2A H 0.4096 0.2030 0.0273 0.058 Uiso 1 1 calc R
H2B H 0.4672 0.1184 -0.0367 0.058 Uiso 1 1 calc R
C3 C 0.5609(8) 0.3187(8) -0.0330(5) 0.047(2) Uani 1 1 d U
H3A H 0.5709 0.2879 -0.0923 0.056 Uiso 1 1 calc R
H3B H 0.5029 0.3683 -0.0335 0.056 Uiso 1 1 calc R
C4 C 0.7016(7) 0.4048(7) 0.0211(4) 0.0291(14) Uani 1 1 d U
H4A H 0.7769 0.4000 -0.0097 0.035 Uiso 1 1 calc R
H4B H 0.7161 0.4987 0.0363 0.035 Uiso 1 1 calc R
C5 C 0.6532(7) 0.6725(7) 0.3888(4) 0.0276(13) Uani 1 1 d U
H5A H 0.5617 0.5943 0.3819 0.033 Uiso 1 1 calc R
H5B H 0.6414 0.7325 0.3549 0.033 Uiso 1 1 calc R
C6 C 0.7076(7) 0.7452(7) 0.4826(4) 0.0290(14) Uani 1 1 d U
H6A H 0.6797 0.8186 0.4979 0.035 Uiso 1 1 calc R
H6B H 0.6724 0.6834 0.5202 0.035 Uiso 1 1 calc R
C7 C 0.8664(7) 0.7985(6) 0.4889(4) 0.0275(13) Uani 1 1 d U
H7A H 0.9064 0.8821 0.4695 0.033 Uiso 1 1 calc R
H7B H 0.9129 0.8143 0.5479 0.033 Uiso 1 1 calc R
C8 C 0.8803(6) 0.6866(6) 0.4296(4) 0.0226(12) Uani 1 1 d U
H8A H 0.9687 0.7207 0.4064 0.027 Uiso 1 1 calc R
H8B H 0.8798 0.6183 0.4599 0.027 Uiso 1 1 calc R
C9 C 1.0424(5) 0.6241(5) 0.2121(3) 0.0135(9) Uani 1 1 d U
C10 C 1.1555(5) 0.6732(5) 0.2831(3) 0.0157(10) Uani 1 1 d U
H10A H 1.1669 0.7372 0.3378 0.019 Uiso 1 1 calc R
C11 C 1.2497(6) 0.6171(6) 0.2616(4) 0.0214(11) Uani 1 1 d U
H11A H 1.3393 0.6359 0.2984 0.026 Uiso 1 1 calc R
C12 C 1.1955(6) 0.5301(6) 0.1793(4) 0.0201(11) Uani 1 1 d U
H12A H 1.2402 0.4776 0.1475 0.024 Uiso 1 1 calc R
C13 C 1.0672(6) 0.5327(5) 0.1496(4) 0.0166(10) Uani 1 1 d U
H13A H 1.0049 0.4800 0.0936 0.020 Uiso 1 1 calc R
C14 C 0.8760(6) 0.3398(5) 0.2995(3) 0.0147(9) Uani 1 1 d U
C15 C 0.9947(5) 0.4094(5) 0.3686(3) 0.0159(10) Uani 1 1 d U
H15A H 0.9974 0.4695 0.4230 0.019 Uiso 1 1 calc R
C16 C 1.1065(6) 0.3784(6) 0.3467(4) 0.0206(11) Uani 1 1 d U
H16A H 1.2001 0.4108 0.3834 0.025 Uiso 1 1 calc R
C17 C 1.0612(6) 0.2922(6) 0.2638(4) 0.0211(11) Uani 1 1 d U
H17A H 1.1181 0.2540 0.2319 0.025 Uiso 1 1 calc R
C18 C 0.9216(6) 0.2694(5) 0.2334(3) 0.0162(10) Uani 1 1 d U
H18A H 0.8644 0.2136 0.1765 0.019 Uiso 1 1 calc R
C19 C 0.7897(7) 0.8164(7) 0.1606(5) 0.0337(15) Uani 1 1 d U
H19A H 0.7295 0.7889 0.2030 0.051 Uiso 1 1 calc R
H19B H 0.7446 0.7539 0.1051 0.051 Uiso 1 1 calc R
H19C H 0.8041 0.9060 0.1564 0.051 Uiso 1 1 calc R
C20 C 1.0495(7) 0.9461(6) 0.2975(4) 0.0269(13) Uani 1 1 d U
H20A H 0.9921 0.9205 0.3414 0.040 Uiso 1 1 calc R
H20B H 1.0586 1.0328 0.2900 0.040 Uiso 1 1 calc R
H20C H 1.1428 0.9518 0.3149 0.040 Uiso 1 1 calc R
C21 C 1.0779(6) 0.8715(5) 0.1105(3) 0.0177(11) Uani 1 1 d U
C22 C 1.0101(7) 0.7731(6) 0.0242(4) 0.0308(14) Uani 1 1 d U
H22A H 1.0702 0.8018 -0.0180 0.046 Uiso 1 1 calc R
H22B H 0.9180 0.7698 0.0063 0.046 Uiso 1 1 calc R
H22C H 0.9985 0.6845 0.0288 0.046 Uiso 1 1 calc R
C23 C 1.2253(6) 0.8810(6) 0.1362(4) 0.0261(13) Uani 1 1 d U
H23A H 1.2818 0.9087 0.0922 0.039 Uiso 1 1 calc R
H23B H 1.2171 0.7938 0.1420 0.039 Uiso 1 1 calc R
H23C H 1.2707 0.9465 0.1907 0.039 Uiso 1 1 calc R
C24 C 1.0977(7) 1.0104(6) 0.1028(4) 0.0264(13) Uani 1 1 d U
H24A H 1.1569 1.0377 0.0599 0.040 Uiso 1 1 calc R
H24B H 1.1430 1.0741 0.1579 0.040 Uiso 1 1 calc R
H24C H 1.0060 1.0083 0.0855 0.040 Uiso 1 1 calc R
C25 C 0.6659(7) 0.3316(7) 0.4702(4) 0.0309(14) Uani 1 1 d U
H25A H 0.6296 0.2642 0.5032 0.046 Uiso 1 1 calc R
H25B H 0.6226 0.3931 0.4807 0.046 Uiso 1 1 calc R
H25C H 0.7680 0.3811 0.4876 0.046 Uiso 1 1 calc R
C26 C 0.4482(6) 0.2378(6) 0.3118(4) 0.0240(12) Uani 1 1 d U
H26A H 0.3743 0.1716 0.3336 0.036 Uiso 1 1 calc R
H26B H 0.4309 0.2115 0.2494 0.036 Uiso 1 1 calc R
H26C H 0.4479 0.3249 0.3305 0.036 Uiso 1 1 calc R
C27 C 0.6086(6) 0.0736(6) 0.3459(4) 0.0233(12) Uani 1 1 d U
C28 C 0.7395(7) 0.0795(7) 0.3990(5) 0.0403(18) Uani 1 1 d U
H28A H 0.7310 -0.0109 0.3941 0.060 Uiso 1 1 calc R
H28B H 0.7469 0.1212 0.4589 0.060 Uiso 1 1 calc R
H28C H 0.8237 0.1320 0.3776 0.060 Uiso 1 1 calc R
C29 C 0.5937(7) 0.0034(6) 0.2519(4) 0.0291(14) Uani 1 1 d U
H29A H 0.5863 -0.0863 0.2488 0.044 Uiso 1 1 calc R
H29B H 0.6763 0.0546 0.2287 0.044 Uiso 1 1 calc R
H29C H 0.5091 -0.0026 0.2187 0.044 Uiso 1 1 calc R
C30 C 0.4782(7) -0.0090(6) 0.3803(4) 0.0291(14) Uani 1 1 d U
H30A H 0.4708 -0.0989 0.3758 0.044 Uiso 1 1 calc R
H30B H 0.3942 -0.0140 0.3469 0.044 Uiso 1 1 calc R
H30C H 0.4860 0.0333 0.4402 0.044 Uiso 1 1 calc R

loop_
_atom_site_aniso_label
_atom_site_aniso_U_11
_atom_site_aniso_U_22
_atom_site_aniso_U_33
_atom_site_aniso_U_23
_atom_site_aniso_U_13
_atom_site_aniso_U_12
Yb1 0.01023(11) 0.01239(12) 0.01173(11) 0.00333(8) 0.00190(8) 0.00452(9)
Fe1 0.0104(3) 0.0118(4) 0.0149(4) 0.0031(3) 0.0018(3) 0.0054(3)
Cl1 0.0151(6) 0.0383(9) 0.0327(8) 0.0090(7) 0.0015(6) 0.0154(6)
Si1 0.0172(7) 0.0122(7) 0.0181(7) 0.0041(6) 0.0054(6) 0.0083(6)
Si2 0.0178(7) 0.0115(7) 0.0130(7) 0.0022(6) 0.0039(6) 0.0013(6)
N1 0.012(2) 0.012(2) 0.018(2) 0.0020(17) 0.0054(17) 0.0068(17)
N2 0.014(2) 0.015(2) 0.014(2) 0.0049(17) 0.0039(17) 0.0033(18)
O1 0.022(2) 0.0158(19) 0.0130(17) 0.0019(15) 0.0006(15) 0.0037(16)
O2 0.021(2) 0.022(2) 0.0163(18) 0.0008(15) 0.0053(15) 0.0121(17)
C1 0.049(4) 0.021(3) 0.022(3) 0.003(2) -0.008(3) -0.001(3)
C2 0.029(4) 0.044(5) 0.051(5) 0.019(4) -0.012(3) -0.003(3)
C3 0.034(4) 0.050(5) 0.042(4) 0.020(4) -0.013(3) 0.004(3)
C4 0.032(3) 0.031(3) 0.013(3) 0.007(2) 0.000(2) 0.004(3)
C5 0.026(3) 0.034(4) 0.028(3) 0.001(3) 0.007(2) 0.020(3)
C6 0.044(4) 0.031(4) 0.024(3) 0.010(3) 0.018(3) 0.025(3)
C7 0.039(3) 0.022(3) 0.017(3) -0.002(2) 0.006(3) 0.011(3)
C8 0.023(3) 0.029(3) 0.018(3) 0.003(2) 0.003(2) 0.014(3)
C9 0.011(2) 0.011(2) 0.018(2) 0.0048(19) 0.0054(19) 0.0030(19)
C10 0.013(2) 0.011(2) 0.019(3) 0.002(2) 0.000(2) 0.0025(19)
C11 0.011(2) 0.023(3) 0.031(3) 0.014(2) 0.002(2) 0.005(2)
C12 0.017(3) 0.026(3) 0.027(3) 0.014(2) 0.013(2) 0.013(2)
C13 0.019(3) 0.015(3) 0.019(2) 0.0048(19) 0.008(2) 0.009(2)
C14 0.016(2) 0.015(3) 0.014(2) 0.0066(19) 0.0040(19) 0.007(2)
C15 0.015(2) 0.018(3) 0.014(2) 0.0044(19) 0.0004(18) 0.006(2)
C16 0.019(3) 0.022(3) 0.024(3) 0.011(2) -0.001(2) 0.010(2)
C17 0.025(3) 0.015(3) 0.028(3) 0.008(2) 0.007(2) 0.012(2)
C18 0.021(3) 0.011(2) 0.014(2) 0.0015(19) 0.005(2) 0.0046(19)
C19 0.027(3) 0.030(4) 0.054(4) 0.013(3) 0.010(3) 0.021(3)
C20 0.042(4) 0.017(3) 0.021(3) 0.004(2) 0.012(3) 0.010(3)
C21 0.025(3) 0.015(3) 0.016(3) 0.006(2) 0.007(2) 0.011(2)
C22 0.042(4) 0.025(3) 0.017(3) 0.005(2) 0.005(3) 0.007(3)
C23 0.024(3) 0.027(3) 0.035(3) 0.017(3) 0.015(3) 0.012(3)
C24 0.037(4) 0.026(3) 0.023(3) 0.014(2) 0.010(3) 0.017(3)
C25 0.028(3) 0.041(4) 0.019(3) 0.008(3) 0.008(2) 0.009(3)
C26 0.021(3) 0.018(3) 0.032(3) 0.007(2) 0.010(2) 0.006(2)
C27 0.019(3) 0.019(3) 0.030(3) 0.014(2) 0.002(2) 0.004(2)
C28 0.029(3) 0.037(4) 0.059(5) 0.031(4) 0.001(3) 0.013(3)
C29 0.026(3) 0.015(3) 0.043(3) 0.004(3) 0.015(3) 0.005(3)
C30 0.032(3) 0.020(3) 0.030(3) 0.015(3) 0.005(3) 0.002(3)

loop_
_atom_type_symbol
_atom_type_description
_atom_type_scat_dispersion_real
_atom_type_scat_dispersion_imag
_atom_type_scat_source
C C 0.0033 0.0016 'International Tables Vol C Tables 4.2.6.8 and 6.1.1.4'
H H 0.0000 0.0000 'International Tables Vol C Tables 4.2.6.8 and 6.1.1.4'
N N 0.0061 0.0033 'International Tables Vol C Tables 4.2.6.8 and 6.1.1.4'
O O 0.0106 0.0060 'International Tables Vol C Tables 4.2.6.8 and 6.1.1.4'
Si Si 0.0817 0.0704 'International Tables Vol C Tables 4.2.6.8 and 6.1.1.4'
Cl Cl 0.1484 0.1585 'International Tables Vol C Tables 4.2.6.8 and 6.1.1.4'
Fe Fe 0.3463 0.8444 'International Tables Vol C Tables 4.2.6.8 and 6.1.1.4'
Yb Yb -0.3850 5.5486 'International Tables Vol C Tables 4.2.6.8 and 6.1.1.4'

loop_
_geom_angle_atom_site_label_1
_geom_angle_atom_site_label_2
_geom_angle_atom_site_label_3
_geom_angle
N1 Yb1 N2 134.15(16)
N1 Yb1 O1 94.77(15)
N2 Yb1 O1 92.32(15)
N1 Yb1 O2 91.32(15)
N2 Yb1 O2 91.18(15)
O1 Yb1 O2 167.58(13)
N1 Yb1 Cl1 112.44(12)
N2 Yb1 Cl1 113.36(12)
O1 Yb1 Cl1 83.60(10)
O2 Yb1 Cl1 84.07(10)
N1 Yb1 C9 28.76(15)
N2 Yb1 C9 106.28(16)
O1 Yb1 C9 89.84(14)
O2 Yb1 C9 100.61(14)
Cl1 Yb1 C9 140.00(11)
N1 Yb1 C14 106.19(16)
N2 Yb1 C14 28.52(15)
O1 Yb1 C14 89.87(14)
O2 Yb1 C14 98.82(14)
Cl1 Yb1 C14 141.20(11)
C9 Yb1 C14 77.87(15)
N1 Yb1 Fe1 67.65(11)
N2 Yb1 Fe1 67.45(12)
O1 Yb1 Fe1 87.76(10)
O2 Yb1 Fe1 104.59(9)
Cl1 Yb1 Fe1 171.34(4)
C9 Yb1 Fe1 39.02(10)
C14 Yb1 Fe1 38.94(11)
N1 Yb1 Si2 150.60(12)
N2 Yb1 Si2 20.42(12)
O1 Yb1 Si2 99.15(10)
O2 Yb1 Si2 80.39(10)
Cl1 Yb1 Si2 94.84(5)
C9 Yb1 Si2 125.15(11)
C14 Yb1 Si2 48.46(11)
Fe1 Yb1 Si2 87.07(3)
C17 Fe1 C16 40.9(2)
C17 Fe1 C11 113.5(2)
C16 Fe1 C11 100.9(2)
C17 Fe1 C12 99.9(2)
C16 Fe1 C12 116.6(2)
C11 Fe1 C12 40.7(2)
C17 Fe1 C13 121.0(2)
C16 Fe1 C13 154.9(2)
C11 Fe1 C13 68.0(2)
C12 Fe1 C13 40.6(2)
C17 Fe1 C15 68.4(2)
C16 Fe1 C15 40.7(2)
C11 Fe1 C15 122.4(2)
C12 Fe1 C15 155.3(2)
C13 Fe1 C15 163.7(2)
C17 Fe1 C18 40.7(2)
C16 Fe1 C18 68.8(2)
C11 Fe1 C18 150.3(2)
C12 Fe1 C18 117.4(2)
C13 Fe1 C18 109.1(2)
C15 Fe1 C18 68.5(2)
C17 Fe1 C10 150.9(2)
C16 Fe1 C10 119.0(2)
C11 Fe1 C10 40.5(2)
C12 Fe1 C10 68.4(2)
C13 Fe1 C10 67.9(2)
C15 Fe1 C10 110.9(2)
C18 Fe1 C10 168.1(2)
C17 Fe1 C14 68.4(2)
C16 Fe1 C14 68.5(2)
C11 Fe1 C14 162.4(2)
C12 Fe1 C14 156.5(2)
C13 Fe1 C14 127.2(2)
C15 Fe1 C14 40.6(2)
C18 Fe1 C14 40.7(2)
C10 Fe1 C14 131.3(2)
C17 Fe1 C9 160.6(2)
C16 Fe1 C9 157.9(2)
C11 Fe1 C9 67.8(2)
C12 Fe1 C9 68.0(2)
C13 Fe1 C9 40.1(2)
C15 Fe1 C9 128.5(2)
C18 Fe1 C9 130.2(2)
C10 Fe1 C9 40.3(2)
C14 Fe1 C9 116.7(2)
C17 Fe1 Yb1 121.58(17)
C16 Fe1 Yb1 124.13(17)
C11 Fe1 Yb1 124.54(16)
C12 Fe1 Yb1 119.05(16)
C13 Fe1 Yb1 78.73(15)
C15 Fe1 Yb1 85.01(15)
C18 Fe1 Yb1 81.61(16)
C10 Fe1 Yb1 86.54(15)
C14 Fe1 Yb1 58.55(14)
C9 Fe1 Yb1 58.31(14)
N1 Si1 C19 107.2(3)
N1 Si1 C20 112.5(2)
C19 Si1 C20 107.8(3)
N1 Si1 C21 112.6(2)
C19 Si1 C21 108.7(3)
C20 Si1 C21 107.9(3)
N2 Si2 C25 113.3(3)
N2 Si2 C26 107.0(2)
C25 Si2 C26 107.1(3)
N2 Si2 C27 113.2(3)
C25 Si2 C27 106.6(3)
C26 Si2 C27 109.5(3)
N2 Si2 Yb1 26.32(15)
C25 Si2 Yb1 109.6(2)
C26 Si2 Yb1 84.04(19)
C27 Si2 Yb1 135.2(2)
C9 N1 Si1 119.7(3)
C9 N1 Yb1 103.1(3)
Si1 N1 Yb1 135.8(2)
C14 N2 Si2 121.3(4)
C14 N2 Yb1 103.6(3)
Si2 N2 Yb1 133.3(3)
C1 O1 C4 107.8(4)
C1 O1 Yb1 122.5(4)
C4 O1 Yb1 120.9(3)
C8 O2 C5 109.8(4)
C8 O2 Yb1 120.4(3)
C5 O2 Yb1 129.8(3)
O1 C1 C2 106.0(5)
O1 C1 H1A 110.5
C2 C1 H1A 110.5
O1 C1 H1B 110.5
C2 C1 H1B 110.5
H1A C1 H1B 108.7
C1 C2 C3 107.6(6)
C1 C2 H2A 110.2
C3 C2 H2A 110.2
C1 C2 H2B 110.2
C3 C2 H2B 110.2
H2A C2 H2B 108.5
C4 C3 C2 106.0(6)
C4 C3 H3A 110.5
C2 C3 H3A 110.5
C4 C3 H3B 110.5
C2 C3 H3B 110.5
H3A C3 H3B 108.7
O1 C4 C3 106.6(5)
O1 C4 H4A 110.4
C3 C4 H4A 110.4
O1 C4 H4B 110.4
C3 C4 H4B 110.4
H4A C4 H4B 108.6
O2 C5 C6 105.4(5)
O2 C5 H5A 110.7
C6 C5 H5A 110.7
O2 C5 H5B 110.7
C6 C5 H5B 110.7
H5A C5 H5B 108.8
C7 C6 C5 102.9(5)
C7 C6 H6A 111.2
C5 C6 H6A 111.2
C7 C6 H6B 111.2
C5 C6 H6B 111.2
H6A C6 H6B 109.1
C8 C7 C6 102.1(5)
C8 C7 H7A 111.4
C6 C7 H7A 111.4
C8 C7 H7B 111.4
C6 C7 H7B 111.4
H7A C7 H7B 109.2
O2 C8 C7 105.4(5)
O2 C8 H8A 110.7
C7 C8 H8A 110.7
O2 C8 H8B 110.7
C7 C8 H8B 110.7
H8A C8 H8B 108.8
N1 C9 C13 125.9(5)
N1 C9 C10 127.8(5)
C13 C9 C10 106.3(5)
N1 C9 Fe1 130.4(4)
C13 C9 Fe1 67.5(3)
C10 C9 Fe1 67.9(3)
N1 C9 Yb1 48.1(2)
C13 C9 Yb1 107.2(3)
C10 C9 Yb1 121.3(3)
Fe1 C9 Yb1 82.67(16)
C11 C10 C9 108.3(5)
C11 C10 Fe1 68.9(3)
C9 C10 Fe1 71.8(3)
C11 C10 H10A 125.8
C9 C10 H10A 125.8
Fe1 C10 H10A 125.8
C12 C11 C10 108.5(5)
C12 C11 Fe1 69.7(3)
C10 C11 Fe1 70.5(3)
C12 C11 H11A 125.7
C10 C11 H11A 125.7
Fe1 C11 H11A 125.7
C11 C12 C13 107.4(5)
C11 C12 Fe1 69.6(3)
C13 C12 Fe1 70.1(3)
C11 C12 H12A 126.3
C13 C12 H12A 126.3
Fe1 C12 H12A 126.3
C12 C13 C9 109.3(5)
C12 C13 Fe1 69.3(3)
C9 C13 Fe1 72.3(3)
C12 C13 H13A 125.3
C9 C13 H13A 125.3
Fe1 C13 H13A 125.3
N2 C14 C15 128.4(5)
N2 C14 C18 125.5(5)
C15 C14 C18 106.1(5)
N2 C14 Fe1 130.3(4)
C15 C14 Fe1 67.6(3)
C18 C14 Fe1 67.6(3)
N2 C14 Yb1 47.9(2)
C15 C14 Yb1 117.4(3)
C18 C14 Yb1 111.2(3)
Fe1 C14 Yb1 82.51(16)
C16 C15 C14 109.0(5)
C16 C15 Fe1 68.9(3)
C14 C15 Fe1 71.8(3)
C16 C15 H15A 125.5
C14 C15 H15A 125.5
Fe1 C15 H15A 125.5
C15 C16 C17 107.8(5)
C15 C16 Fe1 70.5(3)
C17 C16 Fe1 69.4(3)
C15 C16 H16A 126.1
C17 C16 H16A 126.1
Fe1 C16 H16A 126.1
C16 C17 C18 108.8(5)
C16 C17 Fe1 69.7(3)
C18 C17 Fe1 70.7(3)
C16 C17 H17A 125.6
C18 C17 H17A 125.6
Fe1 C17 H17A 125.6
C17 C18 C14 108.3(5)
C17 C18 Fe1 68.6(3)
C14 C18 Fe1 71.7(3)
C17 C18 H18A 125.9
C14 C18 H18A 125.9
Fe1 C18 H18A 125.9
Si1 C19 H19A 109.5
Si1 C19 H19B 109.5
H19A C19 H19B 109.5
Si1 C19 H19C 109.5
H19A C19 H19C 109.5
H19B C19 H19C 109.5
Si1 C20 H20A 109.5
Si1 C20 H20B 109.5
H20A C20 H20B 109.5
Si1 C20 H20C 109.5
H20A C20 H20C 109.5
H20B C20 H20C 109.5
C22 C21 C24 109.4(5)
C22 C21 C23 109.1(5)
C24 C21 C23 106.9(5)
C22 C21 Si1 110.2(4)
C24 C21 Si1 109.8(4)
C23 C21 Si1 111.4(4)
C21 C22 H22A 109.5
C21 C22 H22B 109.5
H22A C22 H22B 109.5
C21 C22 H22C 109.5
H22A C22 H22C 109.5
H22B C22 H22C 109.5
C21 C23 H23A 109.5
C21 C23 H23B 109.5
H23A C23 H23B 109.5
C21 C23 H23C 109.5
H23A C23 H23C 109.5
H23B C23 H23C 109.5
C21 C24 H24A 109.5
C21 C24 H24B 109.5
H24A C24 H24B 109.5
C21 C24 H24C 109.5
H24A C24 H24C 109.5
H24B C24 H24C 109.5
Si2 C25 H25A 109.5
Si2 C25 H25B 109.5
H25A C25 H25B 109.5
Si2 C25 H25C 109.5
H25A C25 H25C 109.5
H25B C25 H25C 109.5
Si2 C26 H26A 109.5
Si2 C26 H26B 109.5
H26A C26 H26B 109.5
Si2 C26 H26C 109.5
H26A C26 H26C 109.5
H26B C26 H26C 109.5
C30 C27 C28 108.7(5)
C30 C27 C29 108.2(5)
C28 C27 C29 109.6(6)
C30 C27 Si2 109.8(4)
C28 C27 Si2 110.3(4)
C29 C27 Si2 110.3(4)
C27 C28 H28A 109.5
C27 C28 H28B 109.5
H28A C28 H28B 109.5
C27 C28 H28C 109.5
H28A C28 H28C 109.5
H28B C28 H28C 109.5
C27 C29 H29A 109.5
C27 C29 H29B 109.5
H29A C29 H29B 109.5
C27 C29 H29C 109.5
H29A C29 H29C 109.5
H29B C29 H29C 109.5
C27 C30 H30A 109.5
C27 C30 H30B 109.5
H30A C30 H30B 109.5
C27 C30 H30C 109.5
H30A C30 H30C 109.5
H30B C30 H30C 109.5

loop_
_geom_bond_atom_site_label_1
_geom_bond_atom_site_label_2
_geom_bond_distance
Yb1 N1 2.185(4)
Yb1 N2 2.187(4)
Yb1 O1 2.325(4)
Yb1 O2 2.348(4)
Yb1 Cl1 2.5317(16)
Yb1 C9 2.858(5)
Yb1 C14 2.866(5)
Yb1 Fe1 3.3308(13)
Yb1 Si2 3.5913(17)
Fe1 C17 2.031(5)
Fe1 C16 2.034(5)
Fe1 C11 2.040(6)
Fe1 C12 2.041(5)
Fe1 C13 2.050(5)
Fe1 C15 2.056(5)
Fe1 C18 2.057(5)
Fe1 C10 2.061(5)
Fe1 C14 2.111(5)
Fe1 C9 2.114(5)
Si1 N1 1.717(5)
Si1 C19 1.866(6)
Si1 C20 1.883(6)
Si1 C21 1.906(6)
Si2 N2 1.720(5)
Si2 C25 1.873(6)
Si2 C26 1.875(6)
Si2 C27 1.902(6)
N1 C9 1.412(6)
N2 C14 1.408(7)
O1 C1 1.452(7)
O1 C4 1.462(7)
O2 C8 1.451(7)
O2 C5 1.456(7)
C1 C2 1.476(9)
C1 H1A 0.9900
C1 H1B 0.9900
C2 C3 1.496(10)
C2 H2A 0.9900
C2 H2B 0.9900
C3 C4 1.493(9)
C3 H3A 0.9900
C3 H3B 0.9900
C4 H4A 0.9900
C4 H4B 0.9900
C5 C6 1.527(9)
C5 H5A 0.9900
C5 H5B 0.9900
C6 C7 1.524(9)
C6 H6A 0.9900
C6 H6B 0.9900
C7 C8 1.511(8)
C7 H7A 0.9900
C7 H7B 0.9900
C8 H8A 0.9900
C8 H8B 0.9900
C9 C13 1.431(7)
C9 C10 1.439(7)
C10 C11 1.421(8)
C10 H10A 1.0000
C11 C12 1.418(8)
C11 H11A 1.0000
C12 C13 1.421(8)
C12 H12A 1.0000
C13 H13A 1.0000
C14 C15 1.448(7)
C14 C18 1.450(7)
C15 C16 1.421(8)
C15 H15A 1.0000
C16 C17 1.422(8)
C16 H16A 1.0000
C17 C18 1.423(8)
C17 H17A 1.0000
C18 H18A 1.0000
C19 H19A 0.9800
C19 H19B 0.9800
C19 H19C 0.9800
C20 H20A 0.9800
C20 H20B 0.9800
C20 H20C 0.9800
C21 C22 1.524(8)
C21 C24 1.533(8)
C21 C23 1.540(8)
C22 H22A 0.9800
C22 H22B 0.9800
C22 H22C 0.9800
C23 H23A 0.9800
C23 H23B 0.9800
C23 H23C 0.9800
C24 H24A 0.9800
C24 H24B 0.9800
C24 H24C 0.9800
C25 H25A 0.9800
C25 H25B 0.9800
C25 H25C 0.9800
C26 H26A 0.9800
C26 H26B 0.9800
C26 H26C 0.9800
C27 C30 1.533(8)
C27 C28 1.544(8)
C27 C29 1.545(9)
C28 H28A 0.9800
C28 H28B 0.9800
C28 H28C 0.9800
C29 H29A 0.9800
C29 H29B 0.9800
C29 H29C 0.9800
C30 H30A 0.9800
C30 H30B 0.9800
C30 H30C 0.9800
